data_1511366
loop_
_publ_author_name
'Zhang, H.'
'Campbell, S.J.'
'Edge, A.V.J.'

_publ_section_title
;
 Formation and structure of rare-earth intermetallic compounds R3 Co29 M4
 B10
;
_journal_name_full 'Journal of Physics: Condensed Matter'
_journal_page_first 159
_journal_page_last 166
_journal_volume 12
_journal_year 2000
_chemical_formula_sum 'B10 Co29 Si4 Tm3'
_chemical_name_systematic 'Tm3 Co29 Si4 B10'
_space_group_IT_number 129
_symmetry_space_group_name_Hall '-P 4a 2a'
_symmetry_space_group_name_H-M 'P 4/n m m :2'
_cell_angle_alpha 90
_cell_angle_beta 90
_cell_angle_gamma 90
_cell_formula_units_Z 2
_cell_length_a 11.172
_cell_length_b 11.172
_cell_length_c 7.85
_cell_volume 979.787
_citation_journal_id_ASTM JCOMEL
_cod_data_source_file boron0-1_501.cif
_cod_data_source_block B10Co29Si4Tm3
_cod_original_cell_volume 979.7866
_cod_database_code 1511366

loop_
_symmetry_equiv_pos_as_xyz
x,y,z
-y+1/2,x,z
-x+1/2,-y+1/2,z
y,-x+1/2,z
x+1/2,-y,-z
y+1/2,x+1/2,-z
-x,y+1/2,-z
-y,-x,-z
-x,-y,-z
y-1/2,-x,-z
x-1/2,y-1/2,-z
-y,x-1/2,-z
-x-1/2,y,z
-y-1/2,-x-1/2,z
x,-y-1/2,z
y,x,z

loop_
_atom_site_label
_atom_site_type_symbol
_atom_site_fract_x
_atom_site_fract_y
_atom_site_fract_z
_atom_site_occupancy
_atom_site_U_iso_or_equiv
Co6 Co 0.141 0.141 0.698 1 0.0
B1 B 0.25 0.25 0.06 1 0.0
B2 B 0.25 0.25 0.85 1 0.0
Co4 Co 0.25 0.08 -0.025 1 0.0
Tm2 Tm 0 0 0 1 0.0
Co2 Co 0.25 0.636 0.888 1 0.0
Co3 Co 0.25 0.024 0.471 1 0.0
B4 B 0.054 0.054 0.473 1 0.0
Co5 Co 0.13 0.13 0.241 1 0.0
Co7 Co 0.078 0.589 0.337 1 0.0
Co1 Co 0.25 0.25 0.471 1 0.0
Tm1 Tm 0.25 0.75 0.5 1 0.0
Si1 Si 0.25 0.56 0.185 1 0.0
B3 B 0.25 0 0.73 1 0.0
